data_4078443
loop_
_publ_author_name
'Zirakzadeh, Afrooz'
'Schuecker, Raffael'
'Gorgas, Nikolaus'
'Mereiter, Kurt'
'Spindler, Felix'
'Weissensteiner, Walter'

_publ_section_title
;
 Ruthenium Complexes of Phosphino-Substituted Ferrocenyloxazolines in the
 Asymmetric Hydrogenation and Transfer Hydrogenation of Ketones: A
 Comparison
;
_journal_issue 11
_journal_name_full Organometallics
_journal_page_first 4241
_journal_paper_doi 10.1021/om300188g
_journal_volume 31
_journal_year 2012
_chemical_absolute_configuration rmad
_chemical_formula_moiety 'C47 H45 Cl2 Fe N O P2 Ru, C7 H8'
_chemical_formula_sum 'C54 H53 Cl2 Fe N O P2 Ru'
_chemical_formula_weight 1021.73
_chemical_name_common 'RR44-1591 (R,R~Fc~)-44.C7H8 (toluene solv squeezed)'
_chemical_name_systematic
; 
Dichloro[(R,R~Fc~)-2-[4,5-dihydro-4,4-dimethyloxazol-2-yl-\kN)-1-
[1-(diphenylphosphino)ethyl-\kP]-ferrocene]triphenylphosphine ruthenium 
 toluene solvate
;
_space_group_IT_number 19
_symmetry_cell_setting orthorhombic
_symmetry_space_group_name_Hall 'P 2ac 2ab'
_symmetry_space_group_name_H-M 'P 21 21 21'
_atom_sites_solution_hydrogens geom
_atom_sites_solution_primary direct
_atom_sites_solution_secondary difmap
_audit_creation_method SHELXL-97
_cell_angle_alpha 90.00
_cell_angle_beta 90.00
_cell_angle_gamma 90.00
_cell_formula_units_Z 4
_cell_length_a 10.3672(4)
_cell_length_b 15.3829(6)
_cell_length_c 29.4389(12)
_cell_measurement_reflns_used 9102
_cell_measurement_temperature 100(2)
_cell_measurement_theta_max 30.00
_cell_measurement_theta_min 2.37
_cell_volume 4694.8(3)
_computing_cell_refinement 'Bruker SAINT'
_computing_data_collection 'Bruker APEX2'
_computing_data_reduction 'Bruker SAINT'
_computing_molecular_graphics 'Bruker SHELXTL'
_computing_publication_material 'Bruker SHELXTL'
_computing_structure_refinement 'SHELXL-97 (Sheldrick, 2008)'
_computing_structure_solution 'SHELXS-97 (Sheldrick, 2008)'
_diffrn_ambient_temperature 100(2)
_diffrn_measured_fraction_theta_full 0.997
_diffrn_measured_fraction_theta_max 0.997
_diffrn_measurement_device_type 'Bruker APEX-II CCD'
_diffrn_measurement_method '\f and \w scans'
_diffrn_radiation_monochromator graphite
_diffrn_radiation_source 'fine-focus sealed tube'
_diffrn_radiation_type MoK\a
_diffrn_radiation_wavelength 0.71073
_diffrn_reflns_av_R_equivalents 0.0379
_diffrn_reflns_av_sigmaI/netI 0.0193
_diffrn_reflns_limit_h_max 14
_diffrn_reflns_limit_h_min -14
_diffrn_reflns_limit_k_max 21
_diffrn_reflns_limit_k_min -21
_diffrn_reflns_limit_l_max 41
_diffrn_reflns_limit_l_min -41
_diffrn_reflns_number 129187
_diffrn_reflns_theta_full 30.00
_diffrn_reflns_theta_max 30.00
_diffrn_reflns_theta_min 1.91
_exptl_absorpt_coefficient_mu 0.853
_exptl_absorpt_correction_T_max 0.82
_exptl_absorpt_correction_T_min 0.66
_exptl_absorpt_correction_type multi-scan
_exptl_absorpt_process_details 'program SADABS'
_exptl_crystal_colour green
_exptl_crystal_density_diffrn 1.446
_exptl_crystal_density_method 'not measured'
_exptl_crystal_description prism
_exptl_crystal_F_000 2104
_exptl_crystal_size_max 0.41
_exptl_crystal_size_mid 0.29
_exptl_crystal_size_min 0.25
_refine_diff_density_max 0.468
_refine_diff_density_min -0.635
_refine_diff_density_rms 0.062
_refine_ls_abs_structure_details 'Flack H D (1983), Acta Cryst. A39, 876-881'
_refine_ls_abs_structure_Flack -0.005(8)
_refine_ls_extinction_method none
_refine_ls_goodness_of_fit_ref 1.107
_refine_ls_hydrogen_treatment constr
_refine_ls_matrix_type full
_refine_ls_number_parameters 499
_refine_ls_number_reflns 13664
_refine_ls_number_restraints 0
_refine_ls_restrained_S_all 1.107
_refine_ls_R_factor_all 0.0242
_refine_ls_R_factor_gt 0.0226
_refine_ls_shift/su_max 0.004
_refine_ls_shift/su_mean 0.000
_refine_ls_structure_factor_coef Fsqd
_refine_ls_weighting_details 'calc w=1/[\s^2^(Fo^2^)+(0.0227P)^2^+2.2551P] where P=(Fo^2^+2Fc^2^)/3'
_refine_ls_weighting_scheme calc
_refine_ls_wR_factor_gt 0.0535
_refine_ls_wR_factor_ref 0.0541
_reflns_number_gt 13211
_reflns_number_total 13664
_reflns_threshold_expression >2sigma(I)
_cod_data_source_file om300188g_si_002.cif
_cod_data_source_block RR44-1591
_cod_depositor_comments
;
The following automatic conversions were performed:

'_symmetry_cell_setting' value 'Orthorhombic' changed to
'orthorhombic' according to
/home/saulius/struct/CIF-dictionaries/cif_core.dic dictionary named
'cif_core.dic' version 2.4.1 from 2010-06-29.

Automatic conversion script
Id: cif_fix_values 1891 2012-01-12 08:04:46Z andrius 
;
_cod_original_sg_symbol_H-M P2(1)2(1)2(1)
_cod_database_code 4078443

loop_
_symmetry_equiv_pos_as_xyz
'x, y, z'
'-x+1/2, -y, z+1/2'
'-x, y+1/2, -z+1/2'
'x+1/2, -y+1/2, -z'

loop_
_atom_site_label
_atom_site_type_symbol
_atom_site_fract_x
_atom_site_fract_y
_atom_site_fract_z
_atom_site_U_iso_or_equiv
_atom_site_adp_type
_atom_site_occupancy
_atom_site_symmetry_multiplicity
_atom_site_calc_flag
_atom_site_refinement_flags
Ru1 Ru 0.773351(12) 0.704305(8) 0.128404(4) 0.01169(3) Uani 1 1 d .
Fe1 Fe 0.52752(2) 1.014923(15) 0.111747(8) 0.01421(5) Uani 1 1 d .
Cl1 Cl 0.60714(4) 0.65090(3) 0.079068(13) 0.01660(7) Uani 1 1 d .
Cl2 Cl 0.97603(4) 0.75789(3) 0.153683(13) 0.01799(7) Uani 1 1 d .
P1 P 0.68039(4) 0.76368(3) 0.187960(13) 0.01178(7) Uani 1 1 d .
P2 P 0.80464(4) 0.56821(3) 0.157562(14) 0.01342(8) Uani 1 1 d .
O1 O 0.68039(14) 0.89505(9) 0.02730(4) 0.0218(3) Uani 1 1 d .
N1 N 0.77235(15) 0.81281(8) 0.08171(4) 0.0146(2) Uani 1 1 d .
C1 C 0.56545(17) 0.90176(10) 0.14564(5) 0.0138(3) Uani 1 1 d .
C2 C 0.56802(17) 0.88826(10) 0.09734(5) 0.0146(3) Uani 1 1 d .
C3 C 0.44455(18) 0.91140(11) 0.07917(6) 0.0172(3) Uani 1 1 d .
H3 H 0.4201 0.9096 0.0481 0.021 Uiso 1 1 calc R
C4 C 0.36561(18) 0.93741(11) 0.11594(6) 0.0190(3) Uani 1 1 d .
H4 H 0.2782 0.9555 0.1138 0.023 Uiso 1 1 calc R
C5 C 0.43915(17) 0.93192(11) 0.15648(6) 0.0174(3) Uani 1 1 d .
H5 H 0.4091 0.9461 0.1861 0.021 Uiso 1 1 calc R
C6 C 0.66857(19) 1.09962(11) 0.13166(7) 0.0226(3) Uani 1 1 d .
H6 H 0.7384 1.0867 0.1514 0.027 Uiso 1 1 calc R
C7 C 0.6693(2) 1.09114(12) 0.08345(6) 0.0231(4) Uani 1 1 d .
H7 H 0.7392 1.0712 0.0654 0.028 Uiso 1 1 calc R
C8 C 0.5467(2) 1.11785(11) 0.06734(6) 0.0228(4) Uani 1 1 d .
H8 H 0.5203 1.1194 0.0364 0.027 Uiso 1 1 calc R
C9 C 0.4702(2) 1.14177(11) 0.10521(6) 0.0227(4) Uani 1 1 d .
H9 H 0.3836 1.1618 0.1041 0.027 Uiso 1 1 calc R
C10 C 0.5453(2) 1.13071(11) 0.14498(6) 0.0222(4) Uani 1 1 d .
H10 H 0.5180 1.1421 0.1752 0.027 Uiso 1 1 calc R
C11 C 0.67242(16) 0.88511(10) 0.17919(5) 0.0137(3) Uani 1 1 d .
H11 H 0.7554 0.9041 0.1649 0.016 Uiso 1 1 calc R
C12 C 0.65239(18) 0.93892(11) 0.22274(6) 0.0176(3) Uani 1 1 d .
H12A H 0.6384 1.0000 0.2147 0.026 Uiso 1 1 calc R
H12B H 0.7290 0.9341 0.2421 0.026 Uiso 1 1 calc R
H12C H 0.5770 0.9169 0.2392 0.026 Uiso 1 1 calc R
C13 C 0.67827(18) 0.86196(10) 0.07008(5) 0.0154(3) Uani 1 1 d .
C14 C 0.86920(19) 0.81654(11) 0.04309(6) 0.0190(3) Uani 1 1 d .
C15 C 0.7834(2) 0.84870(12) 0.00426(6) 0.0247(4) Uani 1 1 d .
H15A H 0.8317 0.8879 -0.0163 0.030 Uiso 1 1 calc R
H15B H 0.7489 0.7994 -0.0136 0.030 Uiso 1 1 calc R
C16 C 0.51163(16) 0.74316(10) 0.20304(5) 0.0135(3) Uani 1 1 d .
C17 C 0.42379(17) 0.71853(11) 0.16945(6) 0.0172(3) Uani 1 1 d .
H17 H 0.4540 0.7046 0.1399 0.021 Uiso 1 1 calc R
C18 C 0.29267(17) 0.71421(11) 0.17892(6) 0.0204(3) Uani 1 1 d .
H18 H 0.2338 0.6969 0.1559 0.024 Uiso 1 1 calc R
C19 C 0.24739(16) 0.73532(12) 0.22214(6) 0.0198(3) Uani 1 1 d .
H19 H 0.1575 0.7336 0.2284 0.024 Uiso 1 1 calc R
C20 C 0.33342(17) 0.75883(11) 0.25592(6) 0.0183(3) Uani 1 1 d .
H20 H 0.3027 0.7719 0.2855 0.022 Uiso 1 1 calc R
C21 C 0.46534(17) 0.76336(11) 0.24658(5) 0.0154(3) Uani 1 1 d .
H21 H 0.5239 0.7802 0.2698 0.019 Uiso 1 1 calc R
C22 C 0.76319(17) 0.74896(10) 0.24229(5) 0.0144(3) Uani 1 1 d .
C23 C 0.72592(19) 0.68250(11) 0.27201(5) 0.0178(3) Uani 1 1 d .
H23 H 0.6572 0.6448 0.2639 0.021 Uiso 1 1 calc R
C24 C 0.7886(2) 0.67118(13) 0.31338(6) 0.0252(4) Uani 1 1 d .
H24 H 0.7622 0.6262 0.3334 0.030 Uiso 1 1 calc R
C25 C 0.8897(2) 0.72574(14) 0.32528(6) 0.0298(5) Uani 1 1 d .
H25 H 0.9316 0.7187 0.3537 0.036 Uiso 1 1 calc R
C26 C 0.9295(2) 0.78999(14) 0.29595(6) 0.0268(4) Uani 1 1 d .
H26 H 0.9997 0.8265 0.3041 0.032 Uiso 1 1 calc R
C27 C 0.86772(17) 0.80196(12) 0.25445(6) 0.0197(3) Uani 1 1 d .
H27 H 0.8964 0.8461 0.2343 0.024 Uiso 1 1 calc R
C28 C 0.67416(17) 0.48904(11) 0.15222(5) 0.0161(3) Uani 1 1 d .
C29 C 0.69296(19) 0.40654(11) 0.13342(6) 0.0223(4) Uani 1 1 d .
H29 H 0.7763 0.3901 0.1231 0.027 Uiso 1 1 calc R
C30 C 0.5911(2) 0.34858(12) 0.12970(8) 0.0287(4) Uani 1 1 d .
H30 H 0.6046 0.2930 0.1164 0.034 Uiso 1 1 calc R
C31 C 0.4693(2) 0.37163(13) 0.14534(7) 0.0279(4) Uani 1 1 d .
H31 H 0.3995 0.3319 0.1428 0.033 Uiso 1 1 calc R
C32 C 0.44981(19) 0.45283(13) 0.16462(6) 0.0226(4) Uani 1 1 d .
H32 H 0.3669 0.4685 0.1757 0.027 Uiso 1 1 calc R
C33 C 0.55201(17) 0.51138(12) 0.16776(6) 0.0188(3) Uani 1 1 d .
H33 H 0.5380 0.5672 0.1807 0.023 Uiso 1 1 calc R
C34 C 0.87116(17) 0.54035(10) 0.21353(5) 0.0147(3) Uani 1 1 d .
C35 C 0.82057(18) 0.47396(11) 0.24049(6) 0.0173(3) Uani 1 1 d .
H35 H 0.7464 0.4430 0.2306 0.021 Uiso 1 1 calc R
C36 C 0.87815(19) 0.45275(12) 0.28182(6) 0.0200(3) Uani 1 1 d .
H36 H 0.8429 0.4076 0.3000 0.024 Uiso 1 1 calc R
C37 C 0.98676(19) 0.49737(12) 0.29657(6) 0.0210(3) Uani 1 1 d .
H37 H 1.0260 0.4826 0.3247 0.025 Uiso 1 1 calc R
C38 C 1.03796(18) 0.56386(12) 0.26997(6) 0.0205(3) Uani 1 1 d .
H38 H 1.1123 0.5945 0.2799 0.025 Uiso 1 1 calc R
C39 C 0.98023(18) 0.58545(11) 0.22883(6) 0.0175(3) Uani 1 1 d .
H39 H 1.0151 0.6312 0.2110 0.021 Uiso 1 1 calc R
C40 C 0.92670(17) 0.52565(11) 0.11841(5) 0.0171(3) Uani 1 1 d .
C41 C 1.05213(19) 0.50330(15) 0.13057(7) 0.0318(4) Uani 1 1 d .
H41 H 1.0776 0.5058 0.1615 0.038 Uiso 1 1 calc R
C42 C 1.1408(2) 0.47733(19) 0.09759(8) 0.0393(6) Uani 1 1 d .
H42 H 1.2263 0.4624 0.1062 0.047 Uiso 1 1 calc R
C43 C 1.1050(2) 0.47324(14) 0.05256(7) 0.0304(4) Uani 1 1 d .
H43 H 1.1657 0.4559 0.0301 0.036 Uiso 1 1 calc R
C44 C 0.9810(2) 0.49436(12) 0.04034(6) 0.0275(4) Uani 1 1 d .
H44 H 0.9559 0.4911 0.0094 0.033 Uiso 1 1 calc R
C45 C 0.8926(2) 0.52034(12) 0.07271(6) 0.0222(4) Uani 1 1 d .
H45 H 0.8073 0.5348 0.0637 0.027 Uiso 1 1 calc R
C46 C 0.9734(2) 0.88299(13) 0.05475(7) 0.0272(4) Uani 1 1 d .
H46A H 1.0160 0.8661 0.0831 0.041 Uiso 1 1 calc R
H46B H 0.9339 0.9405 0.0584 0.041 Uiso 1 1 calc R
H46C H 1.0372 0.8851 0.0302 0.041 Uiso 1 1 calc R
C47 C 0.9262(2) 0.72809(12) 0.03285(7) 0.0254(4) Uani 1 1 d .
H47A H 0.9793 0.7091 0.0585 0.038 Uiso 1 1 calc R
H47B H 0.9797 0.7317 0.0055 0.038 Uiso 1 1 calc R
H47C H 0.8564 0.6861 0.0279 0.038 Uiso 1 1 calc R

loop_
_atom_site_aniso_label
_atom_site_aniso_U_11
_atom_site_aniso_U_22
_atom_site_aniso_U_33
_atom_site_aniso_U_23
_atom_site_aniso_U_13
_atom_site_aniso_U_12
Ru1 0.01027(5) 0.01300(5) 0.01180(5) 0.00014(4) 0.00011(4) -0.00024(4)
Fe1 0.01522(11) 0.01326(10) 0.01416(9) -0.00042(8) 0.00021(9) 0.00032(8)
Cl1 0.01533(19) 0.01908(17) 0.01540(16) -0.00122(13) -0.00263(14) -0.00070(14)
Cl2 0.01155(17) 0.02226(18) 0.02018(17) 0.00223(14) -0.00140(14) -0.00291(15)
P1 0.00954(18) 0.01421(16) 0.01160(16) 0.00039(13) -0.00004(14) -0.00143(14)
P2 0.0124(2) 0.01414(17) 0.01376(17) 0.00030(14) -0.00091(14) -0.00004(14)
O1 0.0277(7) 0.0248(6) 0.0131(5) 0.0036(5) 0.0025(5) 0.0073(5)
N1 0.0153(6) 0.0152(6) 0.0135(5) -0.0002(4) 0.0032(5) -0.0002(5)
C1 0.0126(8) 0.0151(7) 0.0136(6) 0.0011(5) 0.0006(6) -0.0009(6)
C2 0.0156(8) 0.0134(7) 0.0148(7) -0.0005(5) -0.0004(6) -0.0001(6)
C3 0.0172(8) 0.0159(7) 0.0185(7) -0.0009(6) -0.0044(6) 0.0000(6)
C4 0.0150(8) 0.0179(7) 0.0242(8) 0.0003(6) -0.0027(6) 0.0010(6)
C5 0.0149(8) 0.0188(7) 0.0183(7) 0.0005(6) 0.0016(6) -0.0005(6)
C6 0.0237(9) 0.0190(7) 0.0250(8) 0.0013(7) -0.0040(8) -0.0075(6)
C7 0.0266(10) 0.0179(8) 0.0248(8) 0.0020(6) 0.0073(7) -0.0026(7)
C8 0.0335(11) 0.0173(8) 0.0176(7) 0.0003(6) 0.0011(7) -0.0030(7)
C9 0.0262(10) 0.0140(7) 0.0279(9) -0.0008(6) -0.0007(8) 0.0016(7)
C10 0.0306(11) 0.0167(8) 0.0192(7) -0.0033(6) 0.0025(7) -0.0034(7)
C11 0.0120(7) 0.0161(7) 0.0129(6) -0.0001(5) -0.0006(6) 0.0001(6)
C12 0.0207(9) 0.0162(7) 0.0160(7) -0.0020(6) 0.0006(6) -0.0004(6)
C13 0.0214(8) 0.0119(7) 0.0130(6) 0.0013(5) -0.0005(6) -0.0009(6)
C14 0.0202(9) 0.0204(8) 0.0164(7) 0.0031(6) 0.0063(6) 0.0018(6)
C15 0.0311(10) 0.0280(8) 0.0149(7) 0.0023(6) 0.0063(7) 0.0074(8)
C16 0.0112(7) 0.0127(6) 0.0166(7) 0.0013(5) 0.0006(5) -0.0012(5)
C17 0.0142(8) 0.0189(8) 0.0184(7) -0.0022(6) -0.0010(6) 0.0006(6)
C18 0.0136(9) 0.0232(8) 0.0244(8) -0.0038(6) -0.0033(6) -0.0022(6)
C19 0.0100(9) 0.0220(7) 0.0273(8) 0.0007(6) 0.0029(6) -0.0019(6)
C20 0.0163(8) 0.0197(7) 0.0190(7) 0.0015(6) 0.0038(6) -0.0005(6)
C21 0.0140(8) 0.0159(7) 0.0163(7) 0.0010(5) 0.0008(6) -0.0009(6)
C22 0.0120(7) 0.0178(7) 0.0133(6) -0.0006(5) -0.0006(5) 0.0023(6)
C23 0.0149(7) 0.0218(7) 0.0167(7) 0.0012(5) 0.0029(6) 0.0036(6)
C24 0.0275(11) 0.0318(9) 0.0162(7) 0.0053(6) 0.0016(7) 0.0115(8)
C25 0.0303(11) 0.0431(12) 0.0161(8) -0.0023(7) -0.0079(7) 0.0098(9)
C26 0.0240(10) 0.0324(10) 0.0241(8) -0.0075(8) -0.0084(7) 0.0023(8)
C27 0.0161(8) 0.0216(8) 0.0215(8) -0.0026(7) -0.0026(6) -0.0020(7)
C28 0.0158(8) 0.0168(7) 0.0158(7) 0.0030(6) -0.0030(6) -0.0016(6)
C29 0.0236(9) 0.0174(7) 0.0258(9) 0.0008(6) -0.0027(7) -0.0013(6)
C30 0.0354(11) 0.0180(8) 0.0326(9) 0.0003(8) -0.0061(9) -0.0081(7)
C31 0.0298(11) 0.0269(9) 0.0269(9) 0.0064(7) -0.0078(8) -0.0131(8)
C32 0.0168(9) 0.0317(9) 0.0192(8) 0.0055(7) -0.0017(6) -0.0075(7)
C33 0.0160(8) 0.0204(8) 0.0201(7) 0.0012(6) -0.0016(6) -0.0038(6)
C34 0.0146(8) 0.0143(7) 0.0151(7) 0.0004(5) 0.0003(6) 0.0025(6)
C35 0.0155(8) 0.0189(8) 0.0176(7) 0.0006(6) 0.0002(6) 0.0003(6)
C36 0.0218(9) 0.0200(8) 0.0183(8) 0.0043(6) 0.0008(6) 0.0025(7)
C37 0.0196(9) 0.0251(9) 0.0183(7) 0.0018(6) -0.0037(6) 0.0063(7)
C38 0.0154(9) 0.0241(8) 0.0221(8) -0.0001(6) -0.0043(7) 0.0010(7)
C39 0.0151(8) 0.0203(8) 0.0172(7) 0.0006(6) -0.0008(6) -0.0002(6)
C40 0.0177(8) 0.0167(7) 0.0169(7) -0.0005(5) 0.0026(6) -0.0010(6)
C41 0.0202(9) 0.0535(13) 0.0219(8) -0.0090(9) 0.0002(8) 0.0046(8)
C42 0.0208(11) 0.0665(16) 0.0307(10) -0.0122(11) 0.0033(8) 0.0102(11)
C43 0.0324(11) 0.0339(11) 0.0248(9) -0.0007(8) 0.0124(8) 0.0045(9)
C44 0.0411(12) 0.0246(9) 0.0168(7) 0.0009(6) 0.0035(8) 0.0111(8)
C45 0.0294(10) 0.0206(8) 0.0165(7) 0.0003(6) -0.0002(7) 0.0082(7)
C46 0.0245(10) 0.0275(9) 0.0296(9) 0.0044(7) 0.0081(8) -0.0059(8)
C47 0.0285(11) 0.0245(9) 0.0233(8) 0.0002(7) 0.0074(7) 0.0065(7)

loop_
_atom_type_symbol
_atom_type_description
_atom_type_scat_dispersion_real
_atom_type_scat_dispersion_imag
_atom_type_scat_source
C C 0.0033 0.0016 'International Tables Vol C Tables 4.2.6.8 and 6.1.1.4'
H H 0.0000 0.0000 'International Tables Vol C Tables 4.2.6.8 and 6.1.1.4'
N N 0.0061 0.0033 'International Tables Vol C Tables 4.2.6.8 and 6.1.1.4'
O O 0.0106 0.0060 'International Tables Vol C Tables 4.2.6.8 and 6.1.1.4'
P P 0.1023 0.0942 'International Tables Vol C Tables 4.2.6.8 and 6.1.1.4'
Cl Cl 0.1484 0.1585 'International Tables Vol C Tables 4.2.6.8 and 6.1.1.4'
Fe Fe 0.3463 0.8444 'International Tables Vol C Tables 4.2.6.8 and 6.1.1.4'
Ru Ru -1.2594 0.8363 'International Tables Vol C Tables 4.2.6.8 and 6.1.1.4'

loop_
_geom_angle_atom_site_label_1
_geom_angle_atom_site_label_2
_geom_angle_atom_site_label_3
_geom_angle
N1 Ru1 P1 100.61(4)
N1 Ru1 P2 161.15(4)
P1 Ru1 P2 98.234(16)
N1 Ru1 Cl2 86.31(4)
P1 Ru1 Cl2 89.641(16)
P2 Ru1 Cl2 94.279(15)
N1 Ru1 Cl1 82.88(4)
P1 Ru1 Cl1 108.069(16)
P2 Ru1 Cl1 90.897(15)
Cl2 Ru1 Cl1 160.650(15)
C2 Fe1 C10 156.33(8)
C2 Fe1 C6 121.45(7)
C10 Fe1 C6 40.68(8)
C2 Fe1 C1 41.23(6)
C10 Fe1 C1 119.46(7)
C6 Fe1 C1 105.38(7)
C2 Fe1 C3 41.04(7)
C10 Fe1 C3 160.22(8)
C6 Fe1 C3 158.45(8)
C1 Fe1 C3 69.35(7)
C2 Fe1 C9 161.96(7)
C10 Fe1 C9 40.52(7)
C6 Fe1 C9 68.12(8)
C1 Fe1 C9 155.85(7)
C3 Fe1 C9 125.08(8)
C2 Fe1 C5 68.30(7)
C10 Fe1 C5 106.02(7)
C6 Fe1 C5 122.17(7)
C1 Fe1 C5 40.74(7)
C3 Fe1 C5 68.22(7)
C9 Fe1 C5 121.60(8)
C2 Fe1 C7 108.28(7)
C10 Fe1 C7 68.41(8)
C6 Fe1 C7 40.67(8)
C1 Fe1 C7 123.07(8)
C3 Fe1 C7 123.62(7)
C9 Fe1 C7 68.05(8)
C5 Fe1 C7 159.16(8)
C2 Fe1 C4 68.12(7)
C10 Fe1 C4 123.32(8)
C6 Fe1 C4 158.96(8)
C1 Fe1 C4 68.60(7)
C3 Fe1 C4 40.26(7)
C9 Fe1 C4 108.68(8)
C5 Fe1 C4 40.35(7)
C7 Fe1 C4 159.31(8)
C2 Fe1 C8 125.60(7)
C10 Fe1 C8 67.99(7)
C6 Fe1 C8 67.89(8)
C1 Fe1 C8 160.77(8)
C3 Fe1 C8 109.90(7)
C9 Fe1 C8 40.30(7)
C5 Fe1 C8 158.13(8)
C7 Fe1 C8 40.26(8)
C4 Fe1 C8 124.06(8)
C22 P1 C16 102.41(7)
C22 P1 C11 105.23(7)
C16 P1 C11 99.31(7)
C22 P1 Ru1 116.10(6)
C16 P1 Ru1 122.68(5)
C11 P1 Ru1 108.73(5)
C28 P2 C40 102.65(8)
C28 P2 C34 101.51(7)
C40 P2 C34 102.80(8)
C28 P2 Ru1 118.24(6)
C40 P2 Ru1 100.90(5)
C34 P2 Ru1 127.14(5)
C13 O1 C15 105.13(13)
C13 N1 C14 106.33(13)
C13 N1 Ru1 129.00(12)
C14 N1 Ru1 120.14(10)
C5 C1 C2 106.59(15)
C5 C1 C11 125.78(15)
C2 C1 C11 127.60(15)
C5 C1 Fe1 69.85(10)
C2 C1 Fe1 69.13(9)
C11 C1 Fe1 127.31(11)
C3 C2 C1 108.49(15)
C3 C2 C13 124.44(15)
C1 C2 C13 126.92(16)
C3 C2 Fe1 69.88(9)
C1 C2 Fe1 69.64(9)
C13 C2 Fe1 122.88(12)
C4 C3 C2 107.54(14)
C4 C3 Fe1 70.41(10)
C2 C3 Fe1 69.08(9)
C4 C3 H3 126.2
C2 C3 H3 126.2
Fe1 C3 H3 125.9
C3 C4 C5 108.42(15)
C3 C4 Fe1 69.33(10)
C5 C4 Fe1 69.36(10)
C3 C4 H4 125.8
C5 C4 H4 125.8
Fe1 C4 H4 127.1
C4 C5 C1 108.96(15)
C4 C5 Fe1 70.29(10)
C1 C5 Fe1 69.42(9)
C4 C5 H5 125.5
C1 C5 H5 125.5
Fe1 C5 H5 126.4
C10 C6 C7 108.10(17)
C10 C6 Fe1 69.51(10)
C7 C6 Fe1 70.12(11)
C10 C6 H6 125.9
C7 C6 H6 125.9
Fe1 C6 H6 126.0
C8 C7 C6 107.57(17)
C8 C7 Fe1 70.12(11)
C6 C7 Fe1 69.21(10)
C8 C7 H7 126.2
C6 C7 H7 126.2
Fe1 C7 H7 126.0
C9 C8 C7 108.29(16)
C9 C8 Fe1 69.32(10)
C7 C8 Fe1 69.62(10)
C9 C8 H8 125.9
C7 C8 H8 125.9
Fe1 C8 H8 126.8
C10 C9 C8 108.18(18)
C10 C9 Fe1 69.42(10)
C8 C9 Fe1 70.38(10)
C10 C9 H9 125.9
C8 C9 H9 125.9
Fe1 C9 H9 125.9
C9 C10 C6 107.85(16)
C9 C10 Fe1 70.05(10)
C6 C10 Fe1 69.80(10)
C9 C10 H10 126.1
C6 C10 H10 126.1
Fe1 C10 H10 125.7
C1 C11 C12 110.80(14)
C1 C11 P1 106.86(11)
C12 C11 P1 115.08(11)
C1 C11 H11 108.0
C12 C11 H11 108.0
P1 C11 H11 108.0
C11 C12 H12A 109.5
C11 C12 H12B 109.5
H12A C12 H12B 109.5
C11 C12 H12C 109.5
H12A C12 H12C 109.5
H12B C12 H12C 109.5
N1 C13 O1 117.17(16)
N1 C13 C2 127.99(14)
O1 C13 C2 114.84(15)
C47 C14 N1 111.92(14)
C47 C14 C46 111.75(17)
N1 C14 C46 108.96(14)
C47 C14 C15 111.64(15)
N1 C14 C15 100.78(14)
C46 C14 C15 111.28(15)
O1 C15 C14 103.72(13)
O1 C15 H15A 111.0
C14 C15 H15A 111.0
O1 C15 H15B 111.0
C14 C15 H15B 111.0
H15A C15 H15B 109.0
C17 C16 C21 118.93(15)
C17 C16 P1 119.84(12)
C21 C16 P1 120.64(12)
C18 C17 C16 120.58(16)
C18 C17 H17 119.7
C16 C17 H17 119.7
C17 C18 C19 120.10(16)
C17 C18 H18 120.0
C19 C18 H18 120.0
C20 C19 C18 119.97(16)
C20 C19 H19 120.0
C18 C19 H19 120.0
C19 C20 C21 120.16(16)
C19 C20 H20 119.9
C21 C20 H20 119.9
C20 C21 C16 120.24(16)
C20 C21 H21 119.9
C16 C21 H21 119.9
C23 C22 C27 118.56(15)
C23 C22 P1 120.49(13)
C27 C22 P1 120.92(12)
C24 C23 C22 120.63(18)
C24 C23 H23 119.7
C22 C23 H23 119.7
C25 C24 C23 119.87(18)
C25 C24 H24 120.1
C23 C24 H24 120.1
C26 C25 C24 120.17(17)
C26 C25 H25 119.9
C24 C25 H25 119.9
C25 C26 C27 120.54(19)
C25 C26 H26 119.7
C27 C26 H26 119.7
C26 C27 C22 120.18(17)
C26 C27 H27 119.9
C22 C27 H27 119.9
C33 C28 C29 118.81(16)
C33 C28 P2 118.79(13)
C29 C28 P2 122.40(14)
C30 C29 C28 120.58(18)
C30 C29 H29 119.7
C28 C29 H29 119.7
C29 C30 C31 120.12(18)
C29 C30 H30 119.9
C31 C30 H30 119.9
C32 C31 C30 119.82(18)
C32 C31 H31 120.1
C30 C31 H31 120.1
C31 C32 C33 119.92(19)
C31 C32 H32 120.0
C33 C32 H32 120.0
C28 C33 C32 120.74(17)
C28 C33 H33 119.6
C32 C33 H33 119.6
C35 C34 C39 118.86(15)
C35 C34 P2 122.67(13)
C39 C34 P2 118.42(12)
C36 C35 C34 120.45(17)
C36 C35 H35 119.8
C34 C35 H35 119.8
C37 C36 C35 120.31(17)
C37 C36 H36 119.8
C35 C36 H36 119.8
C36 C37 C38 119.74(16)
C36 C37 H37 120.1
C38 C37 H37 120.1
C39 C38 C37 120.04(17)
C39 C38 H38 120.0
C37 C38 H38 120.0
C38 C39 C34 120.59(16)
C38 C39 H39 119.7
C34 C39 H39 119.7
C41 C40 C45 118.07(17)
C41 C40 P2 124.86(14)
C45 C40 P2 116.96(14)
C40 C41 C42 120.49(19)
C40 C41 H41 119.8
C42 C41 H41 119.8
C43 C42 C41 120.3(2)
C43 C42 H42 119.8
C41 C42 H42 119.8
C44 C43 C42 119.54(19)
C44 C43 H43 120.2
C42 C43 H43 120.2
C43 C44 C45 120.58(18)
C43 C44 H44 119.7
C45 C44 H44 119.7
C44 C45 C40 121.00(19)
C44 C45 H45 119.5
C40 C45 H45 119.5
C14 C46 H46A 109.5
C14 C46 H46B 109.5
H46A C46 H46B 109.5
C14 C46 H46C 109.5
H46A C46 H46C 109.5
H46B C46 H46C 109.5
C14 C47 H47A 109.5
C14 C47 H47B 109.5
H47A C47 H47B 109.5
C14 C47 H47C 109.5
H47A C47 H47C 109.5
H47B C47 H47C 109.5

loop_
_geom_bond_atom_site_label_1
_geom_bond_atom_site_label_2
_geom_bond_distance
Ru1 N1 2.1623(13)
Ru1 P1 2.1993(4)
Ru1 P2 2.2858(4)
Ru1 Cl2 2.3767(4)
Ru1 Cl1 2.3987(4)
Fe1 C2 2.0378(16)
Fe1 C10 2.0405(17)
Fe1 C6 2.0443(18)
Fe1 C1 2.0446(16)
Fe1 C3 2.0485(17)
Fe1 C9 2.0488(17)
Fe1 C5 2.0503(17)
Fe1 C7 2.0563(19)
Fe1 C4 2.0626(18)
Fe1 C8 2.0629(18)
P1 C22 1.8292(16)
P1 C16 1.8325(17)
P1 C11 1.8876(17)
P2 C28 1.8270(18)
P2 C40 1.8326(17)
P2 C34 1.8368(17)
O1 C13 1.3586(19)
O1 C15 1.452(2)
N1 C13 1.281(2)
N1 C14 1.518(2)
C1 C5 1.425(2)
C1 C2 1.437(2)
C1 C11 1.507(2)
C2 C3 1.432(2)
C2 C13 1.454(2)
C3 C4 1.415(2)
C3 H3 0.9500
C4 C5 1.419(2)
C4 H4 0.9500
C5 H5 0.9500
C6 C10 1.420(3)
C6 C7 1.425(3)
C6 H6 0.9500
C7 C8 1.418(3)
C7 H7 0.9500
C8 C9 1.417(3)
C8 H8 0.9500
C9 C10 1.416(3)
C9 H9 0.9500
C10 H10 0.9500
C11 C12 1.540(2)
C11 H11 1.0000
C12 H12A 0.9800
C12 H12B 0.9800
C12 H12C 0.9800
C14 C47 1.514(2)
C14 C46 1.526(3)
C14 C15 1.531(3)
C15 H15A 0.9900
C15 H15B 0.9900
C16 C17 1.397(2)
C16 C21 1.403(2)
C17 C18 1.389(2)
C17 H17 0.9500
C18 C19 1.394(2)
C18 H18 0.9500
C19 C20 1.384(2)
C19 H19 0.9500
C20 C21 1.397(2)
C20 H20 0.9500
C21 H21 0.9500
C22 C23 1.400(2)
C22 C27 1.403(2)
C23 C24 1.391(2)
C23 H23 0.9500
C24 C25 1.388(3)
C24 H24 0.9500
C25 C26 1.376(3)
C25 H25 0.9500
C26 C27 1.392(2)
C26 H26 0.9500
C27 H27 0.9500
C28 C33 1.390(3)
C28 C29 1.398(2)
C29 C30 1.386(3)
C29 H29 0.9500
C30 C31 1.390(3)
C30 H30 0.9500
C31 C32 1.387(3)
C31 H31 0.9500
C32 C33 1.394(2)
C32 H32 0.9500
C33 H33 0.9500
C34 C35 1.396(2)
C34 C39 1.401(2)
C35 C36 1.394(2)
C35 H35 0.9500
C36 C37 1.388(3)
C36 H36 0.9500
C37 C38 1.393(3)
C37 H37 0.9500
C38 C39 1.391(2)
C38 H38 0.9500
C39 H39 0.9500
C40 C41 1.392(3)
C40 C45 1.393(2)
C41 C42 1.395(3)
C41 H41 0.9500
C42 C43 1.378(3)
C42 H42 0.9500
C43 C44 1.374(3)
C43 H43 0.9500
C44 C45 1.381(3)
C44 H44 0.9500
C45 H45 0.9500
C46 H46A 0.9800
C46 H46B 0.9800
C46 H46C 0.9800
C47 H47A 0.9800
C47 H47B 0.9800
C47 H47C 0.9800

loop_
_geom_torsion_atom_site_label_1
_geom_torsion_atom_site_label_2
_geom_torsion_atom_site_label_3
_geom_torsion_atom_site_label_4
_geom_torsion
N1 Ru1 P1 C22 -130.45(7)
P2 Ru1 P1 C22 50.00(6)
Cl2 Ru1 P1 C22 -44.28(6)
Cl1 Ru1 P1 C22 143.66(6)
N1 Ru1 P1 C16 102.78(7)
P2 Ru1 P1 C16 -76.77(6)
Cl2 Ru1 P1 C16 -171.05(6)
Cl1 Ru1 P1 C16 16.89(6)
N1 Ru1 P1 C11 -12.09(7)
P2 Ru1 P1 C11 168.36(6)
Cl2 Ru1 P1 C11 74.08(6)
Cl1 Ru1 P1 C11 -97.98(6)
N1 Ru1 P2 C28 -91.72(15)
P1 Ru1 P2 C28 86.93(6)
Cl2 Ru1 P2 C28 177.18(6)
Cl1 Ru1 P2 C28 -21.48(6)
N1 Ru1 P2 C40 19.17(15)
P1 Ru1 P2 C40 -162.19(6)
Cl2 Ru1 P2 C40 -71.93(6)
Cl1 Ru1 P2 C40 89.41(6)
N1 Ru1 P2 C34 134.57(15)
P1 Ru1 P2 C34 -46.79(7)
Cl2 Ru1 P2 C34 43.47(7)
Cl1 Ru1 P2 C34 -155.19(7)
P1 Ru1 N1 C13 -50.91(14)
P2 Ru1 N1 C13 127.73(14)
Cl2 Ru1 N1 C13 -139.85(14)
Cl1 Ru1 N1 C13 56.23(14)
P1 Ru1 N1 C14 156.39(12)
P2 Ru1 N1 C14 -25.0(2)
Cl2 Ru1 N1 C14 67.45(12)
Cl1 Ru1 N1 C14 -96.48(12)
C2 Fe1 C1 C5 -117.73(14)
C10 Fe1 C1 C5 80.20(12)
C6 Fe1 C1 C5 121.79(11)
C3 Fe1 C1 C5 -80.21(11)
C9 Fe1 C1 C5 51.1(2)
C7 Fe1 C1 C5 162.36(10)
C4 Fe1 C1 C5 -36.94(10)
C8 Fe1 C1 C5 -171.6(2)
C10 Fe1 C1 C2 -162.07(11)
C6 Fe1 C1 C2 -120.48(11)
C3 Fe1 C1 C2 37.53(10)
C9 Fe1 C1 C2 168.88(17)
C5 Fe1 C1 C2 117.73(14)
C7 Fe1 C1 C2 -79.91(12)
C4 Fe1 C1 C2 80.79(11)
C8 Fe1 C1 C2 -53.9(2)
C2 Fe1 C1 C11 122.04(19)
C10 Fe1 C1 C11 -40.02(17)
C6 Fe1 C1 C11 1.57(16)
C3 Fe1 C1 C11 159.57(16)
C9 Fe1 C1 C11 -69.1(2)
C5 Fe1 C1 C11 -120.22(18)
C7 Fe1 C1 C11 42.13(17)
C4 Fe1 C1 C11 -157.16(16)
C8 Fe1 C1 C11 68.2(3)
C5 C1 C2 C3 0.84(18)
C11 C1 C2 C3 179.05(15)
Fe1 C1 C2 C3 -59.27(11)
C5 C1 C2 C13 176.56(16)
C11 C1 C2 C13 -5.2(3)
Fe1 C1 C2 C13 116.45(17)
C5 C1 C2 Fe1 60.11(11)
C11 C1 C2 Fe1 -121.68(17)
C10 Fe1 C2 C3 161.64(17)
C6 Fe1 C2 C3 -163.33(10)
C1 Fe1 C2 C3 119.75(14)
C9 Fe1 C2 C3 -45.5(3)
C5 Fe1 C2 C3 81.31(11)
C7 Fe1 C2 C3 -120.58(11)
C4 Fe1 C2 C3 37.70(10)
C8 Fe1 C2 C3 -79.35(13)
C10 Fe1 C2 C1 41.9(2)
C6 Fe1 C2 C1 76.92(12)
C3 Fe1 C2 C1 -119.75(14)
C9 Fe1 C2 C1 -165.2(2)
C5 Fe1 C2 C1 -38.44(10)
C7 Fe1 C2 C1 119.67(11)
C4 Fe1 C2 C1 -82.05(11)
C8 Fe1 C2 C1 160.90(11)
C10 Fe1 C2 C13 -79.7(2)
C6 Fe1 C2 C13 -44.62(16)
C1 Fe1 C2 C13 -121.54(18)
C3 Fe1 C2 C13 118.71(17)
C9 Fe1 C2 C13 73.2(3)
C5 Fe1 C2 C13 -159.98(15)
C7 Fe1 C2 C13 -1.87(16)
C4 Fe1 C2 C13 156.41(15)
C8 Fe1 C2 C13 39.36(17)
C1 C2 C3 C4 -1.06(19)
C13 C2 C3 C4 -176.91(15)
Fe1 C2 C3 C4 -60.18(12)
C1 C2 C3 Fe1 59.12(11)
C13 C2 C3 Fe1 -116.73(16)
C2 Fe1 C3 C4 118.58(14)
C10 Fe1 C3 C4 -39.5(2)
C6 Fe1 C3 C4 160.35(18)
C1 Fe1 C3 C4 80.89(11)
C9 Fe1 C3 C4 -77.07(12)
C5 Fe1 C3 C4 37.06(10)
C7 Fe1 C3 C4 -162.39(11)
C8 Fe1 C3 C4 -119.61(11)
C10 Fe1 C3 C2 -158.05(19)
C6 Fe1 C3 C2 41.8(2)
C1 Fe1 C3 C2 -37.70(10)
C9 Fe1 C3 C2 164.34(10)
C5 Fe1 C3 C2 -81.53(10)
C7 Fe1 C3 C2 79.02(12)
C4 Fe1 C3 C2 -118.58(14)
C8 Fe1 C3 C2 121.81(10)
C2 C3 C4 C5 0.86(19)
Fe1 C3 C4 C5 -58.48(12)
C2 C3 C4 Fe1 59.34(11)
C2 Fe1 C4 C3 -38.41(10)
C10 Fe1 C4 C3 165.09(10)
C6 Fe1 C4 C3 -159.88(19)
C1 Fe1 C4 C3 -82.92(11)
C9 Fe1 C4 C3 122.65(11)
C5 Fe1 C4 C3 -120.20(14)
C7 Fe1 C4 C3 45.5(2)
C8 Fe1 C4 C3 80.66(12)
C2 Fe1 C4 C5 81.79(11)
C10 Fe1 C4 C5 -74.71(12)
C6 Fe1 C4 C5 -39.7(2)
C1 Fe1 C4 C5 37.28(10)
C3 Fe1 C4 C5 120.20(14)
C9 Fe1 C4 C5 -117.15(11)
C7 Fe1 C4 C5 165.67(19)
C8 Fe1 C4 C5 -159.14(10)
C3 C4 C5 C1 -0.3(2)
Fe1 C4 C5 C1 -58.81(12)
C3 C4 C5 Fe1 58.46(12)
C2 C1 C5 C4 -0.31(19)
C11 C1 C5 C4 -178.56(15)
Fe1 C1 C5 C4 59.35(12)
C2 C1 C5 Fe1 -59.65(11)
C11 C1 C5 Fe1 122.09(16)
C2 Fe1 C5 C4 -81.32(11)
C10 Fe1 C5 C4 123.00(11)
C6 Fe1 C5 C4 164.29(10)
C1 Fe1 C5 C4 -120.21(14)
C3 Fe1 C5 C4 -36.98(10)
C9 Fe1 C5 C4 81.76(12)
C7 Fe1 C5 C4 -165.77(18)
C8 Fe1 C5 C4 52.4(2)
C2 Fe1 C5 C1 38.89(10)
C10 Fe1 C5 C1 -116.79(11)
C6 Fe1 C5 C1 -75.51(12)
C3 Fe1 C5 C1 83.23(10)
C9 Fe1 C5 C1 -158.04(10)
C7 Fe1 C5 C1 -45.6(2)
C4 Fe1 C5 C1 120.21(14)
C8 Fe1 C5 C1 172.57(17)
C2 Fe1 C6 C10 -159.29(10)
C1 Fe1 C6 C10 -117.55(11)
C3 Fe1 C6 C10 169.86(17)
C9 Fe1 C6 C10 37.87(11)
C5 Fe1 C6 C10 -76.61(12)
C7 Fe1 C6 C10 119.20(16)
C4 Fe1 C6 C10 -47.4(2)
C8 Fe1 C6 C10 81.49(12)
C2 Fe1 C6 C7 81.51(13)
C10 Fe1 C6 C7 -119.20(16)
C1 Fe1 C6 C7 123.25(11)
C3 Fe1 C6 C7 50.7(2)
C9 Fe1 C6 C7 -81.33(12)
C5 Fe1 C6 C7 164.19(11)
C4 Fe1 C6 C7 -166.57(18)
C8 Fe1 C6 C7 -37.71(11)
C10 C6 C7 C8 0.5(2)
Fe1 C6 C7 C8 59.88(13)
C10 C6 C7 Fe1 -59.35(12)
C2 Fe1 C7 C8 123.96(11)
C10 Fe1 C7 C8 -81.00(12)
C6 Fe1 C7 C8 -118.73(16)
C1 Fe1 C7 C8 167.07(10)
C3 Fe1 C7 C8 81.22(12)
C9 Fe1 C7 C8 -37.21(11)
C5 Fe1 C7 C8 -159.15(18)
C4 Fe1 C7 C8 47.6(2)
C2 Fe1 C7 C6 -117.30(11)
C10 Fe1 C7 C6 37.73(11)
C1 Fe1 C7 C6 -74.20(13)
C3 Fe1 C7 C6 -160.05(11)
C9 Fe1 C7 C6 81.52(12)
C5 Fe1 C7 C6 -40.4(3)
C4 Fe1 C7 C6 166.35(18)
C8 Fe1 C7 C6 118.73(16)
C6 C7 C8 C9 -0.6(2)
Fe1 C7 C8 C9 58.69(13)
C6 C7 C8 Fe1 -59.31(12)
C2 Fe1 C8 C9 164.53(11)
C10 Fe1 C8 C9 -37.73(12)
C6 Fe1 C8 C9 -81.79(13)
C1 Fe1 C8 C9 -154.58(19)
C3 Fe1 C8 C9 121.20(12)
C5 Fe1 C8 C9 40.3(2)
C7 Fe1 C8 C9 -119.87(16)
C4 Fe1 C8 C9 78.49(13)
C2 Fe1 C8 C7 -75.60(13)
C10 Fe1 C8 C7 82.14(12)
C6 Fe1 C8 C7 38.08(11)
C1 Fe1 C8 C7 -34.7(3)
C3 Fe1 C8 C7 -118.93(11)
C9 Fe1 C8 C7 119.87(16)
C5 Fe1 C8 C7 160.13(17)
C4 Fe1 C8 C7 -161.64(11)
C7 C8 C9 C10 0.5(2)
Fe1 C8 C9 C10 59.35(12)
C7 C8 C9 Fe1 -58.89(12)
C2 Fe1 C9 C10 -163.6(2)
C6 Fe1 C9 C10 -38.02(12)
C1 Fe1 C9 C10 40.6(2)
C3 Fe1 C9 C10 161.47(11)
C5 Fe1 C9 C10 77.23(13)
C7 Fe1 C9 C10 -82.01(12)
C4 Fe1 C9 C10 119.79(12)
C8 Fe1 C9 C10 -119.18(17)
C2 Fe1 C9 C8 -44.5(3)
C10 Fe1 C9 C8 119.18(17)
C6 Fe1 C9 C8 81.16(13)
C1 Fe1 C9 C8 159.78(17)
C3 Fe1 C9 C8 -79.35(14)
C5 Fe1 C9 C8 -163.59(11)
C7 Fe1 C9 C8 37.17(12)
C4 Fe1 C9 C8 -121.03(12)
C8 C9 C10 C6 -0.1(2)
Fe1 C9 C10 C6 59.82(12)
C8 C9 C10 Fe1 -59.95(12)
C7 C6 C10 C9 -0.2(2)
Fe1 C6 C10 C9 -59.97(12)
C7 C6 C10 Fe1 59.73(12)
C2 Fe1 C10 C9 167.45(16)
C6 Fe1 C10 C9 118.75(16)
C1 Fe1 C10 C9 -162.20(11)
C3 Fe1 C10 C9 -50.2(3)
C5 Fe1 C10 C9 -120.20(12)
C7 Fe1 C10 C9 81.03(12)
C4 Fe1 C10 C9 -79.68(13)
C8 Fe1 C10 C9 37.53(12)
C2 Fe1 C10 C6 48.7(2)
C1 Fe1 C10 C6 79.05(12)
C3 Fe1 C10 C6 -168.99(19)
C9 Fe1 C10 C6 -118.75(16)
C5 Fe1 C10 C6 121.04(11)
C7 Fe1 C10 C6 -37.72(11)
C4 Fe1 C10 C6 161.57(11)
C8 Fe1 C10 C6 -81.23(12)
C5 C1 C11 C12 -24.0(2)
C2 C1 C11 C12 158.09(16)
Fe1 C1 C11 C12 66.85(18)
C5 C1 C11 P1 102.05(16)
C2 C1 C11 P1 -75.84(19)
Fe1 C1 C11 P1 -167.08(9)
C22 P1 C11 C1 -159.20(11)
C16 P1 C11 C1 -53.52(12)
Ru1 P1 C11 C1 75.79(11)
C22 P1 C11 C12 -35.73(15)
C16 P1 C11 C12 69.95(14)
Ru1 P1 C11 C12 -160.75(11)
C14 N1 C13 O1 6.8(2)
Ru1 N1 C13 O1 -148.75(12)
C14 N1 C13 C2 -172.44(16)
Ru1 N1 C13 C2 32.0(2)
C15 O1 C13 N1 10.6(2)
C15 O1 C13 C2 -170.04(15)
C3 C2 C13 N1 -152.98(17)
C1 C2 C13 N1 31.9(3)
Fe1 C2 C13 N1 120.07(17)
C3 C2 C13 O1 27.7(2)
C1 C2 C13 O1 -147.36(17)
Fe1 C2 C13 O1 -59.22(19)
C13 N1 C14 C47 -138.79(16)
Ru1 N1 C14 C47 19.4(2)
C13 N1 C14 C46 97.11(17)
Ru1 N1 C14 C46 -104.69(14)
C13 N1 C14 C15 -20.02(17)
Ru1 N1 C14 C15 138.18(12)
C13 O1 C15 C14 -22.58(19)
C47 C14 C15 O1 144.37(16)
N1 C14 C15 O1 25.39(17)
C46 C14 C15 O1 -90.02(18)
C22 P1 C16 C17 -157.83(13)
C11 P1 C16 C17 94.19(14)
Ru1 P1 C16 C17 -25.27(15)
C22 P1 C16 C21 31.02(15)
C11 P1 C16 C21 -76.96(14)
Ru1 P1 C16 C21 163.58(11)
C21 C16 C17 C18 0.1(2)
P1 C16 C17 C18 -171.19(13)
C16 C17 C18 C19 0.6(3)
C17 C18 C19 C20 -1.4(3)
C18 C19 C20 C21 1.4(3)
C19 C20 C21 C16 -0.7(3)
C17 C16 C21 C20 0.0(2)
P1 C16 C21 C20 171.18(13)
C16 P1 C22 C23 39.46(15)
C11 P1 C22 C23 142.85(13)
Ru1 P1 C22 C23 -96.88(14)
C16 P1 C22 C27 -142.60(14)
C11 P1 C22 C27 -39.20(16)
Ru1 P1 C22 C27 81.06(14)
C27 C22 C23 C24 2.1(2)
P1 C22 C23 C24 -179.93(14)
C22 C23 C24 C25 -0.5(3)
C23 C24 C25 C26 -1.1(3)
C24 C25 C26 C27 1.0(3)
C25 C26 C27 C22 0.6(3)
C23 C22 C27 C26 -2.1(3)
P1 C22 C27 C26 179.87(14)
C40 P2 C28 C33 -163.33(13)
C34 P2 C28 C33 90.56(14)
Ru1 P2 C28 C33 -53.42(14)
C40 P2 C28 C29 17.22(16)
C34 P2 C28 C29 -88.89(15)
Ru1 P2 C28 C29 127.12(13)
C33 C28 C29 C30 1.0(3)
P2 C28 C29 C30 -179.55(15)
C28 C29 C30 C31 -1.0(3)
C29 C30 C31 C32 0.1(3)
C30 C31 C32 C33 0.8(3)
C29 C28 C33 C32 -0.1(3)
P2 C28 C33 C32 -179.61(13)
C31 C32 C33 C28 -0.7(3)
C28 P2 C34 C35 -0.73(16)
C40 P2 C34 C35 -106.72(15)
Ru1 P2 C34 C35 138.74(12)
C28 P2 C34 C39 176.68(13)
C40 P2 C34 C39 70.69(14)
Ru1 P2 C34 C39 -43.85(16)
C39 C34 C35 C36 -0.3(3)
P2 C34 C35 C36 177.09(14)
C34 C35 C36 C37 -0.1(3)
C35 C36 C37 C38 0.2(3)
C36 C37 C38 C39 0.1(3)
C37 C38 C39 C34 -0.6(3)
C35 C34 C39 C38 0.7(3)
P2 C34 C39 C38 -176.85(14)
C28 P2 C40 C41 -121.99(17)
C34 P2 C40 C41 -16.87(19)
Ru1 P2 C40 C41 115.53(17)
C28 P2 C40 C45 61.95(15)
C34 P2 C40 C45 167.06(14)
Ru1 P2 C40 C45 -60.53(14)
C45 C40 C41 C42 0.7(3)
P2 C40 C41 C42 -175.35(19)
C40 C41 C42 C43 -0.2(4)
C41 C42 C43 C44 -0.4(4)
C42 C43 C44 C45 0.6(3)
C43 C44 C45 C40 -0.1(3)
C41 C40 C45 C44 -0.5(3)
P2 C40 C45 C44 175.81(15)
